data_4127077
loop_
_publ_author_name
'Xu, Shan'
'Zhang, Zhan-Ming'
'Xu, Bing'
'Liu, Bing'
'Liu, Yuanyuan'
'Zhang, Junliang'

_publ_section_title
;
 Enantioselective Regiodivergent Synthesis of Chiral Pyrrolidines with Two
 Quaternary Stereocenters via Ligand-Controlled Cop-per(I)-Catalyzed
 Asymmetric 1,3-Dipolar Cycloadditions.
;
_journal_name_full 'Journal of the American Chemical Society'
_journal_paper_doi 10.1021/jacs.7b12137
_journal_year 2018
_chemical_absolute_configuration ad
_chemical_formula_sum 'C23 H22 Br F3 N2 O5'
_chemical_formula_weight 543.34
_chemical_name_systematic
; 
 ? 
;
_space_group_IT_number 4
_symmetry_cell_setting monoclinic
_symmetry_space_group_name_Hall 'P 2yb'
_symmetry_space_group_name_H-M 'P 1 21 1'
_atom_sites_solution_hydrogens geom
_atom_sites_solution_primary direct
_atom_sites_solution_secondary difmap
_audit_creation_method SHELXL-97
_cell_angle_alpha 90.00
_cell_angle_beta 96.629(2)
_cell_angle_gamma 90.00
_cell_formula_units_Z 4
_cell_length_a 10.5499(6)
_cell_length_b 19.6382(11)
_cell_length_c 11.6438(6)
_cell_measurement_reflns_used 6613
_cell_measurement_temperature 296(2)
_cell_measurement_theta_max 19.50
_cell_measurement_theta_min 2.20
_cell_volume 2396.2(2)
_computing_structure_refinement 'SHELXL-97 (Sheldrick, 2008)'
_computing_structure_solution 'SHELXS-97 (Sheldrick, 2008)'
_diffrn_ambient_temperature 296(2)
_diffrn_measured_fraction_theta_full 0.999
_diffrn_measured_fraction_theta_max 0.999
_diffrn_measurement_device_type 'Bruker Smart Apex II CCD'
_diffrn_radiation_monochromator graphite
_diffrn_radiation_source 'fine-focus sealed tube'
_diffrn_radiation_type MoK\a
_diffrn_radiation_wavelength 0.71073
_diffrn_reflns_av_R_equivalents 0.0373
_diffrn_reflns_av_sigmaI/netI 0.0609
_diffrn_reflns_limit_h_max 12
_diffrn_reflns_limit_h_min -12
_diffrn_reflns_limit_k_max 23
_diffrn_reflns_limit_k_min -23
_diffrn_reflns_limit_l_max 13
_diffrn_reflns_limit_l_min -13
_diffrn_reflns_number 28187
_diffrn_reflns_theta_full 25.01
_diffrn_reflns_theta_max 25.01
_diffrn_reflns_theta_min 1.76
_exptl_absorpt_coefficient_mu 1.775
_exptl_absorpt_correction_T_max 0.7892
_exptl_absorpt_correction_T_min 0.5919
_exptl_absorpt_correction_type multi-scan
_exptl_absorpt_process_details sadabs
_exptl_crystal_colour colorless
_exptl_crystal_density_diffrn 1.506
_exptl_crystal_density_method 'not measured'
_exptl_crystal_description block
_exptl_crystal_F_000 1104
_exptl_crystal_size_max 0.33
_exptl_crystal_size_mid 0.21
_exptl_crystal_size_min 0.14
_refine_diff_density_max 0.420
_refine_diff_density_min -0.395
_refine_diff_density_rms 0.043
_refine_ls_abs_structure_details 'Flack H D (1983), Acta Cryst. A39, 876-881'
_refine_ls_abs_structure_Flack 0.015(7)
_refine_ls_extinction_method none
_refine_ls_goodness_of_fit_ref 1.016
_refine_ls_hydrogen_treatment constr
_refine_ls_matrix_type full
_refine_ls_number_parameters 613
_refine_ls_number_reflns 8208
_refine_ls_number_restraints 8
_refine_ls_restrained_S_all 1.022
_refine_ls_R_factor_all 0.0710
_refine_ls_R_factor_gt 0.0453
_refine_ls_shift/su_max 0.001
_refine_ls_shift/su_mean 0.000
_refine_ls_structure_factor_coef Fsqd
_refine_ls_weighting_details 'calc w=1/[\s^2^(Fo^2^)+(0.0371P)^2^+1.1167P] where P=(Fo^2^+2Fc^2^)/3'
_refine_ls_weighting_scheme calc
_refine_ls_wR_factor_gt 0.0999
_refine_ls_wR_factor_ref 0.1123
_reflns_number_gt 6020
_reflns_number_total 8208
_reflns_threshold_expression >2sigma(I)
_cod_data_source_file ja7b12137_si_003.cif
_cod_data_source_block z
_cod_depositor_comments
;
The following automatic conversions were performed:

'_symmetry_cell_setting' value 'Monoclinic' changed to 'monoclinic'
according to
/home/data/users/saulius/crontab/automatic-downloads/rss-feeds/ACS/lib/dictionaries/cif_core.dic
dictionary named 'cif_core.dic' version 2.4.2 from 2011-04-26.

Automatic conversion script
Id: cif_fix_values 4973 2017-02-22 13:04:09Z antanas 
;
_cod_original_sg_symbol_H-M P2(1)
_cod_database_code 4127077

loop_
_symmetry_equiv_pos_as_xyz
'x, y, z'
'-x, y+1/2, -z'

loop_
_atom_site_label
_atom_site_type_symbol
_atom_site_fract_x
_atom_site_fract_y
_atom_site_fract_z
_atom_site_U_iso_or_equiv
_atom_site_adp_type
_atom_site_occupancy
_atom_site_symmetry_multiplicity
_atom_site_calc_flag
_atom_site_refinement_flags
Br1 Br 0.26547(6) 0.16241(3) 0.56376(5) 0.0909(2) Uani 1 1 d .
F1 F 0.5356(4) 0.3730(2) -0.0159(4) 0.1185(14) Uani 1 1 d .
F2 F 0.4157(3) 0.2916(2) 0.0328(3) 0.1081(13) Uani 1 1 d .
F3 F 0.5774(3) 0.2692(2) -0.0563(3) 0.0963(11) Uani 1 1 d .
O1 O 0.8413(5) 0.6688(3) -0.0058(5) 0.1185(16) Uani 1 1 d .
O2 O 0.9290(6) 0.6876(2) 0.1667(5) 0.1209(18) Uani 1 1 d .
O3 O 1.0123(3) 0.2108(2) 0.2797(4) 0.0919(13) Uani 1 1 d .
O4 O 1.0279(3) 0.3016(2) 0.1656(3) 0.0727(10) Uani 1 1 d .
O5 O 0.8487(4) 0.3565(2) 0.3151(3) 0.0763(10) Uani 1 1 d .
N1 N 0.7485(3) 0.2164(2) 0.2308(3) 0.0597(11) Uani 1 1 d .
H1B H 0.7754 0.1945 0.2929 0.072 Uiso 1 1 calc R
N2 N 0.8786(4) 0.6508(3) 0.0917(5) 0.0790(13) Uani 1 1 d .
C1 C 0.5634(5) 0.2297(3) 0.3944(5) 0.0705(15) Uani 1 1 d .
H1A H 0.6410 0.2512 0.4162 0.085 Uiso 1 1 calc R
C2 C 0.4850(5) 0.2156(3) 0.4762(5) 0.0752(15) Uani 1 1 d .
H2A H 0.5082 0.2290 0.5523 0.090 Uiso 1 1 calc R
C3 C 0.3725(5) 0.1819(3) 0.4476(5) 0.0641(13) Uani 1 1 d .
C4 C 0.3354(4) 0.1636(3) 0.3355(5) 0.0655(13) Uani 1 1 d .
H4A H 0.2587 0.1408 0.3156 0.079 Uiso 1 1 calc R
C5 C 0.4149(4) 0.1795(2) 0.2513(4) 0.0593(12) Uani 1 1 d .
H5A H 0.3897 0.1674 0.1749 0.071 Uiso 1 1 calc R
C6 C 0.5298(4) 0.2127(2) 0.2786(4) 0.0553(12) Uani 1 1 d .
C7 C 0.6167(4) 0.2280(3) 0.1890(4) 0.0583(12) Uani 1 1 d .
H7A H 0.5938 0.1977 0.1229 0.070 Uiso 1 1 calc R
C8 C 0.6176(4) 0.3037(3) 0.1426(4) 0.0589(12) Uani 1 1 d .
C9 C 0.7632(4) 0.3173(2) 0.1292(4) 0.0502(11) Uani 1 1 d .
H9A H 0.7720 0.3315 0.0499 0.060 Uiso 1 1 calc R
C10 C 0.8283(4) 0.2468(2) 0.1536(4) 0.0552(12) Uani 1 1 d .
C11 C 0.8365(4) 0.4434(3) 0.1754(4) 0.0508(11) Uani 1 1 d .
C12 C 0.8009(5) 0.4665(3) 0.0634(4) 0.0559(12) Uani 1 1 d .
H12A H 0.7673 0.4361 0.0066 0.067 Uiso 1 1 calc R
C13 C 0.8150(5) 0.5333(3) 0.0364(4) 0.0596(13) Uani 1 1 d .
H13A H 0.7909 0.5486 -0.0385 0.072 Uiso 1 1 calc R
C14 C 0.8649(4) 0.5776(3) 0.1199(4) 0.0560(11) Uani 1 1 d .
C15 C 0.9041(6) 0.5566(3) 0.2300(5) 0.0757(15) Uani 1 1 d .
H15A H 0.9396 0.5873 0.2853 0.091 Uiso 1 1 calc R
C16 C 0.8903(5) 0.4897(3) 0.2575(4) 0.0724(15) Uani 1 1 d .
H16A H 0.9172 0.4748 0.3321 0.087 Uiso 1 1 calc R
C17 C 0.8371(5) 0.2052(3) 0.0416(5) 0.0729(15) Uani 1 1 d .
H17A H 0.8785 0.1625 0.0609 0.109 Uiso 1 1 calc R
H17B H 0.8854 0.2303 -0.0092 0.109 Uiso 1 1 calc R
H17C H 0.7528 0.1969 0.0036 0.109 Uiso 1 1 calc R
C18 C 0.9649(5) 0.2519(3) 0.2104(5) 0.0642(14) Uani 1 1 d .
C19 C 1.1623(5) 0.3092(4) 0.2061(6) 0.091(2) Uani 1 1 d .
H19A H 1.1990 0.2646 0.2245 0.109 Uiso 1 1 calc R
H19B H 1.2059 0.3287 0.1450 0.109 Uiso 1 1 calc R
C20 C 1.1818(8) 0.3516(7) 0.3058(10) 0.192(6) Uani 1 1 d .
H20A H 1.2716 0.3551 0.3307 0.288 Uiso 1 1 calc R
H20B H 1.1394 0.3321 0.3667 0.288 Uiso 1 1 calc R
H20C H 1.1477 0.3961 0.2873 0.288 Uiso 1 1 calc R
C21 C 0.5383(5) 0.3085(4) 0.0253(6) 0.0789(17) Uani 1 1 d .
C22 C 0.5626(5) 0.3540(3) 0.2214(6) 0.0816(17) Uani 1 1 d .
H22A H 0.5668 0.3990 0.1901 0.122 Uiso 1 1 calc R
H22B H 0.6107 0.3524 0.2966 0.122 Uiso 1 1 calc R
H22C H 0.4753 0.3424 0.2278 0.122 Uiso 1 1 calc R
C23 C 0.8192(4) 0.3714(3) 0.2136(4) 0.0572(12) Uani 1 1 d .
Br2 Br 1.51587(6) 0.57088(4) 0.19880(6) 0.1063(3) Uani 1 1 d .
O6 O 0.7558(7) 0.0442(3) -0.4137(5) 0.148(2) Uani 1 1 d .
O7 O 0.7775(4) 0.08691(19) -0.5790(4) 0.0889(12) Uani 1 1 d .
O8 O 0.7087(3) 0.4398(3) -0.3683(3) 0.0908(13) Uani 1 1 d .
O9 O 0.7272(4) 0.5143(2) -0.2228(3) 0.0795(11) Uani 1 1 d .
O10 O 0.8328(4) 0.3594(2) -0.1710(3) 0.0779(11) Uani 1 1 d .
F4 F 1.1887(4) 0.3115(2) -0.3199(5) 0.1273(16) Uani 1 1 d .
F5 F 1.2063(4) 0.4070(2) -0.3995(4) 0.1157(14) Uani 1 1 d .
F6 F 1.3231(3) 0.3837(2) -0.2416(4) 0.1216(15) Uani 1 1 d .
N3 N 0.7787(5) 0.0917(3) -0.4752(5) 0.0794(13) Uani 1 1 d .
N4 N 0.9918(3) 0.5063(2) -0.2046(3) 0.0560(10) Uani 1 1 d .
H4B H 0.9649 0.5330 -0.1540 0.067 Uiso 1 1 calc R
C24 C 1.2150(4) 0.5064(2) -0.1094(4) 0.0505(11) Uani 1 1 d .
C25 C 1.3387(5) 0.5256(3) -0.1266(5) 0.0623(13) Uani 1 1 d .
H25A H 1.3619 0.5258 -0.2012 0.075 Uiso 1 1 calc R
C26 C 1.4278(5) 0.5443(3) -0.0353(5) 0.0731(15) Uani 1 1 d .
H26A H 1.5103 0.5560 -0.0482 0.088 Uiso 1 1 calc R
C27 C 1.3926(4) 0.5451(3) 0.0733(5) 0.0654(14) Uani 1 1 d .
C28 C 1.2714(5) 0.5286(3) 0.0947(5) 0.0693(14) Uani 1 1 d .
H28A H 1.2488 0.5302 0.1695 0.083 Uiso 1 1 calc R
C29 C 1.1829(4) 0.5095(2) 0.0030(4) 0.0577(12) Uani 1 1 d .
H29A H 1.1003 0.4985 0.0170 0.069 Uiso 1 1 calc R
C30 C 0.9158(4) 0.4748(3) -0.3021(4) 0.0590(12) Uani 1 1 d .
C31 C 0.9706(4) 0.4012(2) -0.3029(4) 0.0525(11) Uani 1 1 d .
H31A H 0.9841 0.3895 -0.3824 0.063 Uiso 1 1 calc R
C32 C 1.1044(4) 0.4052(2) -0.2277(4) 0.0541(11) Uani 1 1 d .
C33 C 1.1228(4) 0.4839(2) -0.2095(4) 0.0540(11) Uani 1 1 d .
H33A H 1.1515 0.5028 -0.2800 0.065 Uiso 1 1 calc R
C34 C 0.8592(4) 0.2818(2) -0.3196(4) 0.0511(11) Uani 1 1 d .
C35 C 0.7800(5) 0.2362(3) -0.2728(4) 0.0617(13) Uani 1 1 d .
H35A H 0.7425 0.2485 -0.2074 0.074 Uiso 1 1 calc R
C36 C 0.7553(5) 0.1726(3) -0.3212(4) 0.0686(14) Uani 1 1 d .
H36A H 0.7050 0.1411 -0.2878 0.082 Uiso 1 1 calc R
C37 C 0.8084(4) 0.1580(3) -0.4208(4) 0.0587(11) Uani 1 1 d .
C38 C 0.8832(5) 0.2014(3) -0.4718(4) 0.0612(13) Uani 1 1 d .
H38A H 0.9162 0.1895 -0.5398 0.073 Uiso 1 1 calc R
C39 C 0.9098(5) 0.2642(3) -0.4202(4) 0.0629(13) Uani 1 1 d .
H39A H 0.9622 0.2948 -0.4535 0.076 Uiso 1 1 calc R
C40 C 1.1117(6) 0.3671(3) -0.1134(5) 0.0740(15) Uani 1 1 d .
H40A H 1.1956 0.3721 -0.0726 0.111 Uiso 1 1 calc R
H40B H 1.0943 0.3197 -0.1280 0.111 Uiso 1 1 calc R
H40C H 1.0498 0.3854 -0.0675 0.111 Uiso 1 1 calc R
C41 C 1.2052(5) 0.3767(4) -0.2978(7) 0.089(2) Uani 1 1 d .
C42 C 0.7752(5) 0.4794(3) -0.2886(4) 0.0673(14) Uani 1 1 d .
C43 C 0.5714(7) 0.4408(8) -0.3694(7) 0.181(4) Uani 1 1 d DU
H43A H 0.5440 0.4012 -0.3290 0.218 Uiso 1 1 calc R
H43B H 0.5459 0.4812 -0.3301 0.218 Uiso 1 1 calc R
C44 C 0.5127(8) 0.4406(8) -0.4867(8) 0.187(4) Uani 1 1 d DU
H44A H 0.4216 0.4398 -0.4877 0.281 Uiso 1 1 calc R
H44B H 0.5398 0.4010 -0.5256 0.281 Uiso 1 1 calc R
H44C H 0.5375 0.4808 -0.5254 0.281 Uiso 1 1 calc R
C45 C 0.9323(6) 0.5118(4) -0.4164(4) 0.0851(18) Uani 1 1 d .
H45A H 0.8973 0.5569 -0.4147 0.128 Uiso 1 1 calc R
H45B H 0.8885 0.4870 -0.4800 0.128 Uiso 1 1 calc R
H45C H 1.0214 0.5146 -0.4257 0.128 Uiso 1 1 calc R
C46 C 0.8837(4) 0.3479(3) -0.2584(4) 0.0592(12) Uani 1 1 d .

loop_
_atom_site_aniso_label
_atom_site_aniso_U_11
_atom_site_aniso_U_22
_atom_site_aniso_U_33
_atom_site_aniso_U_23
_atom_site_aniso_U_13
_atom_site_aniso_U_12
Br1 0.0827(4) 0.1073(5) 0.0896(4) 0.0111(4) 0.0385(3) -0.0082(4)
F1 0.093(2) 0.119(3) 0.137(3) 0.071(3) -0.018(2) 0.004(2)
F2 0.0516(18) 0.145(3) 0.124(3) 0.048(3) -0.0065(18) -0.0070(19)
F3 0.086(2) 0.132(3) 0.068(2) 0.012(2) -0.0014(18) -0.015(2)
O1 0.146(4) 0.083(3) 0.120(4) 0.026(3) -0.014(3) -0.021(3)
O2 0.150(5) 0.065(3) 0.141(4) -0.029(3) -0.011(4) -0.024(3)
O3 0.058(2) 0.122(3) 0.098(3) 0.058(3) 0.019(2) 0.025(2)
O4 0.0514(19) 0.091(3) 0.076(2) 0.020(2) 0.0114(17) 0.0007(18)
O5 0.099(3) 0.082(3) 0.046(2) 0.0098(18) 0.0012(18) 0.005(2)
N1 0.051(2) 0.070(3) 0.059(2) 0.026(2) 0.0147(18) 0.0120(18)
N2 0.071(3) 0.064(3) 0.101(4) -0.001(3) 0.004(3) -0.005(2)
C1 0.046(3) 0.093(4) 0.073(4) 0.012(3) 0.009(2) -0.009(3)
C2 0.059(3) 0.101(4) 0.066(4) 0.003(3) 0.007(3) 0.003(3)
C3 0.057(3) 0.066(4) 0.071(4) 0.012(3) 0.013(2) 0.007(2)
C4 0.056(3) 0.054(3) 0.088(4) -0.004(3) 0.018(3) -0.014(3)
C5 0.061(3) 0.057(3) 0.061(3) -0.002(2) 0.007(2) -0.003(2)
C6 0.048(2) 0.058(3) 0.061(3) 0.015(2) 0.009(2) 0.003(2)
C7 0.050(3) 0.062(3) 0.064(3) 0.008(2) 0.013(2) 0.005(2)
C8 0.053(3) 0.056(3) 0.068(3) 0.022(3) 0.012(2) 0.006(2)
C9 0.049(2) 0.053(3) 0.050(3) 0.007(2) 0.010(2) 0.008(2)
C10 0.047(2) 0.056(3) 0.065(3) 0.012(2) 0.015(2) 0.007(2)
C11 0.051(2) 0.063(3) 0.041(3) -0.003(2) 0.013(2) 0.003(2)
C12 0.068(3) 0.058(3) 0.041(3) -0.006(2) 0.001(2) -0.003(2)
C13 0.066(3) 0.059(3) 0.052(3) 0.000(3) 0.003(2) -0.008(2)
C14 0.051(2) 0.054(3) 0.064(3) -0.009(3) 0.011(2) -0.002(2)
C15 0.092(4) 0.062(4) 0.070(4) -0.021(3) -0.002(3) -0.007(3)
C16 0.096(4) 0.080(4) 0.038(3) -0.008(3) -0.006(3) 0.002(3)
C17 0.078(3) 0.067(3) 0.076(4) 0.002(3) 0.023(3) 0.007(3)
C18 0.057(3) 0.074(4) 0.064(3) 0.020(3) 0.021(3) 0.013(3)
C19 0.050(3) 0.134(6) 0.089(5) 0.030(4) 0.007(3) 0.003(3)
C20 0.073(5) 0.293(16) 0.208(11) -0.124(12) 0.003(6) -0.011(7)
C21 0.057(3) 0.090(4) 0.088(5) 0.034(4) -0.001(3) 0.002(3)
C22 0.071(3) 0.063(4) 0.118(5) 0.016(3) 0.043(3) 0.020(3)
C23 0.056(3) 0.070(3) 0.047(3) 0.007(3) 0.014(2) 0.013(2)
Br2 0.0646(3) 0.1400(6) 0.1072(5) -0.0539(5) -0.0200(3) 0.0097(4)
O6 0.267(8) 0.067(3) 0.115(4) -0.003(3) 0.048(5) -0.034(4)
O7 0.126(3) 0.060(2) 0.080(3) -0.018(2) 0.009(2) -0.002(2)
O8 0.057(2) 0.151(4) 0.063(2) -0.033(2) 0.0032(18) -0.010(2)
O9 0.068(2) 0.108(3) 0.062(2) -0.014(2) 0.0041(18) 0.010(2)
O10 0.090(2) 0.092(3) 0.058(2) -0.0244(19) 0.0326(19) -0.028(2)
F4 0.091(2) 0.092(3) 0.200(4) -0.081(3) 0.021(3) 0.003(2)
F5 0.099(3) 0.162(4) 0.095(3) -0.047(3) 0.053(2) -0.035(2)
F6 0.057(2) 0.137(3) 0.170(4) -0.069(3) 0.011(2) 0.001(2)
N3 0.099(3) 0.067(3) 0.074(3) -0.012(3) 0.014(3) -0.011(3)
N4 0.059(2) 0.059(2) 0.048(2) -0.0094(19) -0.0031(18) 0.0000(19)
C24 0.047(2) 0.045(3) 0.058(3) -0.005(2) -0.001(2) -0.004(2)
C25 0.065(3) 0.061(3) 0.060(3) -0.001(2) 0.003(2) -0.006(2)
C26 0.048(3) 0.079(4) 0.090(4) -0.007(3) -0.003(3) -0.004(2)
C27 0.049(3) 0.067(3) 0.076(4) -0.025(3) -0.011(2) 0.007(2)
C28 0.067(3) 0.074(4) 0.066(3) -0.018(3) 0.004(3) 0.007(3)
C29 0.054(3) 0.055(3) 0.063(3) -0.009(2) 0.005(2) -0.002(2)
C30 0.059(3) 0.075(4) 0.043(3) 0.004(2) 0.003(2) -0.003(2)
C31 0.058(3) 0.057(3) 0.043(3) -0.014(2) 0.009(2) -0.008(2)
C32 0.054(3) 0.048(3) 0.061(3) -0.006(2) 0.010(2) -0.006(2)
C33 0.060(3) 0.052(3) 0.051(3) 0.005(2) 0.009(2) -0.003(2)
C34 0.053(2) 0.063(3) 0.037(2) -0.002(2) 0.006(2) -0.007(2)
C35 0.075(3) 0.071(3) 0.042(3) -0.008(2) 0.017(2) -0.015(3)
C36 0.084(3) 0.069(4) 0.054(3) 0.006(3) 0.016(2) -0.013(3)
C37 0.067(3) 0.053(3) 0.054(3) -0.003(2) -0.001(2) -0.001(3)
C38 0.063(3) 0.072(3) 0.050(3) -0.016(3) 0.011(2) -0.005(3)
C39 0.063(3) 0.077(4) 0.051(3) -0.010(3) 0.018(2) -0.018(3)
C40 0.097(4) 0.038(3) 0.081(4) 0.006(3) -0.015(3) -0.003(3)
C41 0.062(4) 0.096(5) 0.112(6) -0.051(4) 0.017(3) -0.007(3)
C42 0.062(3) 0.095(4) 0.043(3) 0.003(3) -0.003(2) -0.002(3)
C43 0.059(3) 0.345(12) 0.138(6) -0.004(7) 0.005(3) -0.006(5)
C44 0.066(3) 0.349(12) 0.144(6) -0.002(7) 0.003(3) -0.004(5)
C45 0.079(4) 0.123(5) 0.052(3) 0.026(3) 0.000(3) -0.001(3)
C46 0.061(3) 0.072(3) 0.046(3) -0.012(2) 0.012(2) -0.013(2)

loop_
_atom_type_symbol
_atom_type_description
_atom_type_scat_dispersion_real
_atom_type_scat_dispersion_imag
_atom_type_scat_source
C C 0.0033 0.0016 'International Tables Vol C Tables 4.2.6.8 and 6.1.1.4'
H H 0.0000 0.0000 'International Tables Vol C Tables 4.2.6.8 and 6.1.1.4'
N N 0.0061 0.0033 'International Tables Vol C Tables 4.2.6.8 and 6.1.1.4'
O O 0.0106 0.0060 'International Tables Vol C Tables 4.2.6.8 and 6.1.1.4'
F F 0.0171 0.0103 'International Tables Vol C Tables 4.2.6.8 and 6.1.1.4'
Br Br -0.2901 2.4595 'International Tables Vol C Tables 4.2.6.8 and 6.1.1.4'

loop_
_geom_angle_atom_site_label_1
_geom_angle_atom_site_label_2
_geom_angle_atom_site_label_3
_geom_angle
C18 O4 C19 117.7(4)
C10 N1 C7 109.7(4)
C10 N1 H1B 125.2
C7 N1 H1B 125.2
O2 N2 O1 124.9(6)
O2 N2 C14 117.7(5)
O1 N2 C14 117.4(5)
C2 C1 C6 121.4(5)
C2 C1 H1A 119.3
C6 C1 H1A 119.3
C1 C2 C3 120.6(6)
C1 C2 H2A 119.7
C3 C2 H2A 119.7
C2 C3 C4 120.3(5)
C2 C3 Br1 119.7(4)
C4 C3 Br1 119.9(4)
C3 C4 C5 118.8(4)
C3 C4 H4A 120.6
C5 C4 H4A 120.6
C6 C5 C4 121.8(5)
C6 C5 H5A 119.1
C4 C5 H5A 119.1
C5 C6 C1 116.9(4)
C5 C6 C7 121.8(5)
C1 C6 C7 121.2(4)
N1 C7 C6 112.3(4)
N1 C7 C8 102.7(4)
C6 C7 C8 117.0(4)
N1 C7 H7A 108.1
C6 C7 H7A 108.1
C8 C7 H7A 108.1
C22 C8 C21 107.2(5)
C22 C8 C7 112.9(4)
C21 C8 C7 109.9(5)
C22 C8 C9 113.3(4)
C21 C8 C9 110.0(4)
C7 C8 C9 103.6(3)
C23 C9 C10 111.9(4)
C23 C9 C8 111.3(4)
C10 C9 C8 104.2(4)
C23 C9 H9A 109.8
C10 C9 H9A 109.8
C8 C9 H9A 109.8
N1 C10 C18 110.5(4)
N1 C10 C17 113.9(4)
C18 C10 C17 104.8(4)
N1 C10 C9 101.9(3)
C18 C10 C9 113.4(4)
C17 C10 C9 112.6(4)
C12 C11 C16 118.3(5)
C12 C11 C23 123.9(4)
C16 C11 C23 117.8(4)
C13 C12 C11 120.4(5)
C13 C12 H12A 119.8
C11 C12 H12A 119.8
C12 C13 C14 119.5(5)
C12 C13 H13A 120.2
C14 C13 H13A 120.2
C13 C14 C15 121.8(5)
C13 C14 N2 119.9(5)
C15 C14 N2 118.3(5)
C16 C15 C14 118.9(5)
C16 C15 H15A 120.6
C14 C15 H15A 120.6
C15 C16 C11 121.0(5)
C15 C16 H16A 119.5
C11 C16 H16A 119.5
C10 C17 H17A 109.5
C10 C17 H17B 109.5
H17A C17 H17B 109.5
C10 C17 H17C 109.5
H17A C17 H17C 109.5
H17B C17 H17C 109.5
O3 C18 O4 124.7(5)
O3 C18 C10 123.1(5)
O4 C18 C10 111.8(4)
C20 C19 O4 111.7(6)
C20 C19 H19A 109.3
O4 C19 H19A 109.3
C20 C19 H19B 109.3
O4 C19 H19B 109.3
H19A C19 H19B 107.9
C19 C20 H20A 109.5
C19 C20 H20B 109.5
H20A C20 H20B 109.5
C19 C20 H20C 109.5
H20A C20 H20C 109.5
H20B C20 H20C 109.5
F3 C21 F2 106.5(6)
F3 C21 F1 106.7(5)
F2 C21 F1 105.8(4)
F3 C21 C8 115.0(5)
F2 C21 C8 111.1(5)
F1 C21 C8 111.2(6)
C8 C22 H22A 109.5
C8 C22 H22B 109.5
H22A C22 H22B 109.5
C8 C22 H22C 109.5
H22A C22 H22C 109.5
H22B C22 H22C 109.5
O5 C23 C11 119.1(5)
O5 C23 C9 119.7(5)
C11 C23 C9 121.2(4)
C42 O8 C43 116.1(6)
O7 N3 O6 123.2(5)
O7 N3 C37 118.5(5)
O6 N3 C37 118.3(5)
C30 N4 C33 106.3(4)
C30 N4 H4B 126.8
C33 N4 H4B 126.8
C29 C24 C25 117.2(4)
C29 C24 C33 122.6(4)
C25 C24 C33 120.2(4)
C26 C25 C24 121.7(5)
C26 C25 H25A 119.2
C24 C25 H25A 119.2
C27 C26 C25 118.9(5)
C27 C26 H26A 120.5
C25 C26 H26A 120.5
C26 C27 C28 121.8(5)
C26 C27 Br2 118.8(4)
C28 C27 Br2 119.4(4)
C27 C28 C29 119.0(5)
C27 C28 H28A 120.5
C29 C28 H28A 120.5
C28 C29 C24 121.4(4)
C28 C29 H29A 119.3
C24 C29 H29A 119.3
N4 C30 C42 110.7(4)
N4 C30 C45 111.5(4)
C42 C30 C45 105.7(4)
N4 C30 C31 103.2(4)
C42 C30 C31 115.2(4)
C45 C30 C31 110.7(4)
C46 C31 C30 113.5(4)
C46 C31 C32 112.4(4)
C30 C31 C32 105.1(4)
C46 C31 H31A 108.6
C30 C31 H31A 108.6
C32 C31 H31A 108.6
C41 C32 C40 108.7(5)
C41 C32 C33 110.6(4)
C40 C32 C33 112.0(4)
C41 C32 C31 108.7(4)
C40 C32 C31 114.4(4)
C33 C32 C31 102.3(4)
N4 C33 C24 114.5(4)
N4 C33 C32 101.5(3)
C24 C33 C32 117.1(4)
N4 C33 H33A 107.8
C24 C33 H33A 107.8
C32 C33 H33A 107.7
C35 C34 C39 118.7(4)
C35 C34 C46 117.2(4)
C39 C34 C46 124.1(4)
C34 C35 C36 121.3(4)
C34 C35 H35A 119.3
C36 C35 H35A 119.3
C37 C36 C35 117.2(5)
C37 C36 H36A 121.4
C35 C36 H36A 121.4
C38 C37 C36 123.8(5)
C38 C37 N3 118.6(4)
C36 C37 N3 117.6(5)
C37 C38 C39 118.2(4)
C37 C38 H38A 120.9
C39 C38 H38A 120.9
C38 C39 C34 120.7(4)
C38 C39 H39A 119.7
C34 C39 H39A 119.7
C32 C40 H40A 109.5
C32 C40 H40B 109.5
H40A C40 H40B 109.5
C32 C40 H40C 109.5
H40A C40 H40C 109.5
H40B C40 H40C 109.5
F4 C41 F5 106.0(6)
F4 C41 F6 106.8(6)
F5 C41 F6 106.6(6)
F4 C41 C32 112.3(6)
F5 C41 C32 113.1(6)
F6 C41 C32 111.5(5)
O9 C42 O8 123.6(5)
O9 C42 C30 126.9(5)
O8 C42 C30 109.5(5)
C44 C43 O8 109.3(6)
C44 C43 H43A 109.8
O8 C43 H43A 109.8
C44 C43 H43B 109.8
O8 C43 H43B 109.8
H43A C43 H43B 108.3
C43 C44 H44A 109.5
C43 C44 H44B 109.5
H44A C44 H44B 109.5
C43 C44 H44C 109.5
H44A C44 H44C 109.5
H44B C44 H44C 109.5
C30 C45 H45A 109.5
C30 C45 H45B 109.5
H45A C45 H45B 109.5
C30 C45 H45C 109.5
H45A C45 H45C 109.5
H45B C45 H45C 109.5
O10 C46 C34 119.3(4)
O10 C46 C31 119.6(4)
C34 C46 C31 121.0(4)

loop_
_geom_bond_atom_site_label_1
_geom_bond_atom_site_label_2
_geom_bond_distance
Br1 C3 1.899(5)
F1 C21 1.353(7)
F2 C21 1.348(6)
F3 C21 1.326(7)
O1 N2 1.210(6)
O2 N2 1.209(6)
O3 C18 1.209(6)
O4 C18 1.321(6)
O4 C19 1.449(6)
O5 C23 1.222(5)
N1 C10 1.432(6)
N1 C7 1.438(6)
N1 H1B 0.8600
N2 C14 1.486(7)
C1 C2 1.359(7)
C1 C6 1.395(7)
C1 H1A 0.9300
C2 C3 1.366(7)
C2 H2A 0.9300
C3 C4 1.367(7)
C4 C5 1.396(6)
C4 H4A 0.9300
C5 C6 1.382(7)
C5 H5A 0.9300
C6 C7 1.496(6)
C7 C8 1.584(7)
C7 H7A 0.9800
C8 C22 1.509(7)
C8 C21 1.520(8)
C8 C9 1.584(6)
C9 C23 1.520(7)
C9 C10 1.555(6)
C9 H9A 0.9800
C10 C18 1.519(7)
C10 C17 1.552(7)
C11 C12 1.391(6)
C11 C16 1.392(7)
C11 C23 1.499(7)
C12 C13 1.362(7)
C12 H12A 0.9300
C13 C14 1.364(7)
C13 H13A 0.9300
C14 C15 1.364(7)
C15 C16 1.363(8)
C15 H15A 0.9300
C16 H16A 0.9300
C17 H17A 0.9600
C17 H17B 0.9600
C17 H17C 0.9600
C19 C20 1.424(11)
C19 H19A 0.9700
C19 H19B 0.9700
C20 H20A 0.9600
C20 H20B 0.9600
C20 H20C 0.9600
C22 H22A 0.9600
C22 H22B 0.9600
C22 H22C 0.9600
Br2 C27 1.909(5)
O6 N3 1.217(6)
O7 N3 1.211(6)
O8 C42 1.344(7)
O8 C43 1.446(8)
O9 C42 1.184(6)
O10 C46 1.225(5)
F4 C41 1.314(8)
F5 C41 1.328(9)
F6 C41 1.344(7)
N3 C37 1.466(7)
N4 C30 1.451(6)
N4 C33 1.458(6)
N4 H4B 0.8600
C24 C29 1.391(7)
C24 C25 1.394(7)
C24 C33 1.496(6)
C25 C26 1.384(7)
C25 H25A 0.9300
C26 C27 1.359(8)
C26 H26A 0.9300
C27 C28 1.370(7)
C28 C29 1.386(7)
C28 H28A 0.9300
C29 H29A 0.9300
C30 C42 1.512(7)
C30 C45 1.544(7)
C30 C31 1.557(7)
C31 C46 1.521(6)
C31 C32 1.575(7)
C31 H31A 0.9800
C32 C41 1.520(7)
C32 C40 1.521(7)
C32 C33 1.569(7)
C33 H33A 0.9800
C34 C35 1.380(6)
C34 C39 1.387(6)
C34 C46 1.488(7)
C35 C36 1.382(7)
C35 H35A 0.9300
C36 C37 1.375(6)
C36 H36A 0.9300
C37 C38 1.346(7)
C38 C39 1.386(7)
C38 H38A 0.9300
C39 H39A 0.9300
C40 H40A 0.9600
C40 H40B 0.9600
C40 H40C 0.9600
C43 C44 1.433(8)
C43 H43A 0.9700
C43 H43B 0.9700
C44 H44A 0.9600
C44 H44B 0.9600
C44 H44C 0.9600
C45 H45A 0.9600
C45 H45B 0.9600
C45 H45C 0.9600

loop_
_geom_torsion_atom_site_label_1
_geom_torsion_atom_site_label_2
_geom_torsion_atom_site_label_3
_geom_torsion_atom_site_label_4
_geom_torsion
C6 C1 C2 C3 2.4(9)
C1 C2 C3 C4 -1.8(8)
C1 C2 C3 Br1 179.6(5)
C2 C3 C4 C5 0.3(8)
Br1 C3 C4 C5 179.0(4)
C3 C4 C5 C6 0.5(8)
C4 C5 C6 C1 0.1(7)
C4 C5 C6 C7 178.2(5)
C2 C1 C6 C5 -1.5(8)
C2 C1 C6 C7 -179.6(5)
C10 N1 C7 C6 -166.1(4)
C10 N1 C7 C8 -39.5(5)
C5 C6 C7 N1 -138.9(5)
C1 C6 C7 N1 39.1(7)
C5 C6 C7 C8 102.7(6)
C1 C6 C7 C8 -79.3(6)
N1 C7 C8 C22 -105.3(5)
C6 C7 C8 C22 18.2(6)
N1 C7 C8 C21 135.1(4)
C6 C7 C8 C21 -101.4(5)
N1 C7 C8 C9 17.7(5)
C6 C7 C8 C9 141.1(4)
C22 C8 C9 C23 8.7(6)
C21 C8 C9 C23 128.6(5)
C7 C8 C9 C23 -114.0(4)
C22 C8 C9 C10 129.5(4)
C21 C8 C9 C10 -110.6(5)
C7 C8 C9 C10 6.8(5)
C7 N1 C10 C18 165.0(4)
C7 N1 C10 C17 -77.4(5)
C7 N1 C10 C9 44.2(5)
C23 C9 C10 N1 91.3(4)
C8 C9 C10 N1 -29.0(5)
C23 C9 C10 C18 -27.5(5)
C8 C9 C10 C18 -147.9(4)
C23 C9 C10 C17 -146.3(4)
C8 C9 C10 C17 93.3(4)
C16 C11 C12 C13 -2.0(7)
C23 C11 C12 C13 177.4(4)
C11 C12 C13 C14 0.2(7)
C12 C13 C14 C15 1.5(7)
C12 C13 C14 N2 -179.0(4)
O2 N2 C14 C13 -176.4(5)
O1 N2 C14 C13 1.7(7)
O2 N2 C14 C15 3.1(7)
O1 N2 C14 C15 -178.8(5)
C13 C14 C15 C16 -1.4(8)
N2 C14 C15 C16 179.0(5)
C14 C15 C16 C11 -0.4(8)
C12 C11 C16 C15 2.1(8)
C23 C11 C16 C15 -177.3(5)
C19 O4 C18 O3 -2.8(8)
C19 O4 C18 C10 -175.7(5)
N1 C10 C18 O3 32.4(7)
C17 C10 C18 O3 -90.6(6)
C9 C10 C18 O3 146.2(5)
N1 C10 C18 O4 -154.5(4)
C17 C10 C18 O4 82.4(5)
C9 C10 C18 O4 -40.7(6)
C18 O4 C19 C20 -88.0(9)
C22 C8 C21 F3 177.4(5)
C7 C8 C21 F3 -59.6(6)
C9 C8 C21 F3 53.9(6)
C22 C8 C21 F2 -61.5(6)
C7 C8 C21 F2 61.5(6)
C9 C8 C21 F2 174.9(5)
C22 C8 C21 F1 56.0(6)
C7 C8 C21 F1 179.0(4)
C9 C8 C21 F1 -67.5(6)
C12 C11 C23 O5 -177.0(4)
C16 C11 C23 O5 2.4(6)
C12 C11 C23 C9 1.6(7)
C16 C11 C23 C9 -179.0(4)
C10 C9 C23 O5 -38.5(6)
C8 C9 C23 O5 77.7(5)
C10 C9 C23 C11 142.9(4)
C8 C9 C23 C11 -100.9(5)
C29 C24 C25 C26 2.5(7)
C33 C24 C25 C26 -177.6(5)
C24 C25 C26 C27 -1.3(8)
C25 C26 C27 C28 -0.6(8)
C25 C26 C27 Br2 180.0(4)
C26 C27 C28 C29 1.0(8)
Br2 C27 C28 C29 -179.5(4)
C27 C28 C29 C24 0.4(8)
C25 C24 C29 C28 -2.1(7)
C33 C24 C29 C28 178.0(5)
C33 N4 C30 C42 165.3(4)
C33 N4 C30 C45 -77.3(5)
C33 N4 C30 C31 41.6(4)
N4 C30 C31 C46 105.4(4)
C42 C30 C31 C46 -15.4(6)
C45 C30 C31 C46 -135.2(4)
N4 C30 C31 C32 -17.9(4)
C42 C30 C31 C32 -138.6(4)
C45 C30 C31 C32 101.6(4)
C46 C31 C32 C41 109.5(5)
C30 C31 C32 C41 -126.6(5)
C46 C31 C32 C40 -12.1(5)
C30 C31 C32 C40 111.8(4)
C46 C31 C32 C33 -133.5(4)
C30 C31 C32 C33 -9.6(4)
C30 N4 C33 C24 -175.0(4)
C30 N4 C33 C32 -47.9(4)
C29 C24 C33 N4 37.5(6)
C25 C24 C33 N4 -142.4(4)
C29 C24 C33 C32 -81.1(6)
C25 C24 C33 C32 99.0(5)
C41 C32 C33 N4 149.1(5)
C40 C32 C33 N4 -89.5(5)
C31 C32 C33 N4 33.5(4)
C41 C32 C33 C24 -85.5(5)
C40 C32 C33 C24 35.9(6)
C31 C32 C33 C24 158.9(4)
C39 C34 C35 C36 3.0(8)
C46 C34 C35 C36 -177.7(5)
C34 C35 C36 C37 -2.8(8)
C35 C36 C37 C38 0.9(8)
C35 C36 C37 N3 -177.7(5)
O7 N3 C37 C38 -28.0(7)
O6 N3 C37 C38 152.3(6)
O7 N3 C37 C36 150.6(5)
O6 N3 C37 C36 -29.0(8)
C36 C37 C38 C39 0.9(8)
N3 C37 C38 C39 179.4(5)
C37 C38 C39 C34 -0.8(8)
C35 C34 C39 C38 -1.1(8)
C46 C34 C39 C38 179.6(5)
C40 C32 C41 F4 60.0(7)
C33 C32 C41 F4 -176.6(5)
C31 C32 C41 F4 -65.1(7)
C40 C32 C41 F5 -180.0(4)
C33 C32 C41 F5 -56.6(6)
C31 C32 C41 F5 54.9(6)
C40 C32 C41 F6 -59.8(7)
C33 C32 C41 F6 63.5(7)
C31 C32 C41 F6 175.1(5)
C43 O8 C42 O9 -0.9(9)
C43 O8 C42 C30 -177.7(7)
N4 C30 C42 O9 14.2(8)
C45 C30 C42 O9 -106.7(6)
C31 C30 C42 O9 130.7(6)
N4 C30 C42 O8 -169.2(4)
C45 C30 C42 O8 69.9(6)
C31 C30 C42 O8 -52.6(6)
C42 O8 C43 C44 139.9(10)
C35 C34 C46 O10 -0.6(7)
C39 C34 C46 O10 178.7(5)
C35 C34 C46 C31 179.5(5)
C39 C34 C46 C31 -1.2(7)
C30 C31 C46 O10 -44.2(6)
C32 C31 C46 O10 74.9(6)
C30 C31 C46 C34 135.7(4)
C32 C31 C46 C34 -105.2(5)
